data_4306942
loop_
_publ_author_name
'Akiko Inagaki'
'Shinichi Yatsuda'
'Shinichi Edure'
'Akiko Suzuki'
'Takeshi Takahashi'
'Munetaka Akita'

_publ_contact_author_email akiko_inagaki@res.titech.ac.jp
_publ_contact_author_fax '+81 45 924 5230'
_publ_contact_author_name 'Akiko Inagaki'
_publ_contact_author_phone '+81 45 924 5229'
_publ_section_title
;
Synthesis of Pd Complexes Combined with Photosensitizing of a Ruthenium(II)
Polypyridyl Moiety through a Series of Substituted Bipyrimidine Bridges.
Substituent Effect of the Bridging Ligand on the Photocatalytic
Dimerization of \a-Methylstyrene
;
_journal_name_full 'Inorganic Chemistry'
_journal_page_first 2432
_journal_page_last 2445
_journal_paper_doi 10.1021/ic0612909
_journal_volume 46
_journal_year 2007
_chemical_formula_sum 'C29 H24 B3 Br2 F12 N9 O2 Ru'
_chemical_formula_weight 1051.89
_chemical_name_systematic
; 
complex 3 
;
_space_group_IT_number 2
_symmetry_cell_setting triclinic
_symmetry_space_group_name_Hall '-P 1'
_symmetry_space_group_name_H-M 'P -1'
_atom_sites_solution_hydrogens geom
_atom_sites_solution_primary direct
_atom_sites_solution_secondary difmap
_audit_creation_method SHELXL-97
_cell_angle_alpha 63.27(3)
_cell_angle_beta 89.01(3)
_cell_angle_gamma 83.05(3)
_cell_formula_units_Z 2
_cell_length_a 10.872(8)
_cell_length_b 13.654(11)
_cell_length_c 14.259(11)
_cell_measurement_temperature 213(2)
_cell_volume 1875(3)
_computing_structure_refinement 'SHELXL-97 (Sheldrick, 1997)'
_computing_structure_solution 'SHELXS-97 (Sheldrick, 1990)'
_diffrn_ambient_temperature 213(2)
_diffrn_detector_area_resol_mean 10.00
_diffrn_measured_fraction_theta_full 0.898
_diffrn_measured_fraction_theta_max 0.898
_diffrn_measurement_device_type 'imaging plate area detector'
_diffrn_measurement_method \w
_diffrn_radiation_monochromator graphite
_diffrn_radiation_source 'rotating anode X-ray generator'
_diffrn_radiation_type MoK\a
_diffrn_radiation_wavelength 0.71075
_diffrn_reflns_av_R_equivalents 0.0903
_diffrn_reflns_av_sigmaI/netI 0.1351
_diffrn_reflns_limit_h_max 14
_diffrn_reflns_limit_h_min -14
_diffrn_reflns_limit_k_max 17
_diffrn_reflns_limit_k_min -15
_diffrn_reflns_limit_l_max 18
_diffrn_reflns_limit_l_min -18
_diffrn_reflns_number 14367
_diffrn_reflns_theta_full 27.49
_diffrn_reflns_theta_max 27.49
_diffrn_reflns_theta_min 3.01
_exptl_absorpt_coefficient_mu 2.653
_exptl_absorpt_correction_type none
_exptl_crystal_colour red
_exptl_crystal_density_diffrn 1.863
_exptl_crystal_density_method 'not measured'
_exptl_crystal_description prismatic
_exptl_crystal_F_000 1028
_exptl_crystal_size_max 0.2
_exptl_crystal_size_mid 0.2
_exptl_crystal_size_min 0.1
_refine_diff_density_max 1.381
_refine_diff_density_min -0.901
_refine_diff_density_rms 0.225
_refine_ls_extinction_coef 0.030(3)
_refine_ls_extinction_expression Fc^*^=kFc[1+0.001xFc^2^\l^3^/sin(2\q)]^-1/4^
_refine_ls_extinction_method SHELXL
_refine_ls_goodness_of_fit_ref 1.005
_refine_ls_hydrogen_treatment mixed
_refine_ls_matrix_type full
_refine_ls_number_parameters 560
_refine_ls_number_reflns 7720
_refine_ls_number_restraints 0
_refine_ls_restrained_S_all 1.005
_refine_ls_R_factor_all 0.1585
_refine_ls_R_factor_gt 0.0927
_refine_ls_shift/su_max 0.290
_refine_ls_shift/su_mean 0.001
_refine_ls_structure_factor_coef Fsqd
_refine_ls_weighting_details 'calc w=1/[\s^2^(Fo^2^)+(0.1574P)^2^+0.0000P] where P=(Fo^2^+2Fc^2^)/3'
_refine_ls_weighting_scheme calc
_refine_ls_wR_factor_gt 0.2387
_refine_ls_wR_factor_ref 0.2742
_reflns_number_gt 4147
_reflns_number_total 7720
_reflns_threshold_expression >2sigma(I)
_cod_data_source_file ic0612909si20060713_085308.cif
_cod_data_source_block string
_cod_database_code 4306942

loop_
_symmetry_equiv_pos_as_xyz
'x, y, z'
'-x, -y, -z'

loop_
_atom_site_label
_atom_site_type_symbol
_atom_site_fract_x
_atom_site_fract_y
_atom_site_fract_z
_atom_site_U_iso_or_equiv
_atom_site_adp_type
_atom_site_occupancy
_atom_site_symmetry_multiplicity
_atom_site_calc_flag
_atom_site_refinement_flags
_atom_site_disorder_assembly
_atom_site_disorder_group
Ru1 Ru 0.17614(8) 0.18560(7) 0.16686(7) 0.0347(3) Uani 1 1 d . . .
Br1 Br -0.23315(13) 0.36542(12) 0.34626(11) 0.0605(4) Uani 1 1 d . . .
Br2 Br 0.52226(12) 0.44810(13) -0.14896(11) 0.0609(4) Uani 1 1 d . . .
H1A H 0.626(6) 0.504(6) -0.178(5) 0.000(16) Uiso 1 1 d . . .
N1 N 0.0772(8) 0.1850(7) 0.0418(7) 0.039(2) Uani 1 1 d . . .
N2 N 0.2920(8) 0.0716(7) 0.1366(7) 0.040(2) Uani 1 1 d . . .
N3 N 0.1019(8) 0.0526(7) 0.2849(7) 0.039(2) Uani 1 1 d . . .
N4 N 0.2800(8) 0.1624(8) 0.2991(7) 0.041(2) Uani 1 1 d . . .
N5 N 0.0599(8) 0.3068(7) 0.1835(7) 0.038(2) Uani 1 1 d . . .
N6 N 0.2480(8) 0.3292(8) 0.0613(7) 0.040(2) Uani 1 1 d . . .
N7 N 0.0256(10) 0.5022(8) 0.1256(8) 0.051(2) Uani 1 1 d . . .
N8 N 0.2227(9) 0.5263(8) -0.0023(7) 0.044(2) Uani 1 1 d . . .
C1 C -0.0301(11) 0.2440(10) -0.0023(9) 0.047(3) Uani 1 1 d . . .
H1 H -0.0688 0.2894 0.0251 0.03(3) Uiso 1 1 calc R . .
C2 C -0.0882(12) 0.2420(11) -0.0872(10) 0.053(3) Uani 1 1 d . . .
H2 H -0.1634 0.2855 -0.1158 0.06(4) Uiso 1 1 calc R . .
C3 C -0.0351(14) 0.1776(12) -0.1268(10) 0.061(4) Uani 1 1 d . . .
H3 H -0.0730 0.1751 -0.1835 0.09(5) Uiso 1 1 calc R . .
C4 C 0.0796(12) 0.1122(12) -0.0828(10) 0.054(3) Uani 1 1 d . . .
H4 H 0.1188 0.0675 -0.1108 0.27(18) Uiso 1 1 calc R . .
C5 C 0.1325(11) 0.1162(11) 0.0034(9) 0.048(3) Uani 1 1 d . . .
C6 C 0.2490(10) 0.0491(9) 0.0598(10) 0.044(3) Uani 1 1 d . . .
C7 C 0.3134(14) -0.0336(12) 0.0385(11) 0.065(4) Uani 1 1 d . . .
H7 H 0.2840 -0.0485 -0.0140 0.04(3) Uiso 1 1 calc R . .
C8 C 0.4200(13) -0.0920(11) 0.0958(13) 0.066(4) Uani 1 1 d . . .
H8 H 0.4610 -0.1488 0.0836 0.04(3) Uiso 1 1 calc R . .
C9 C 0.4695(13) -0.0680(11) 0.1733(11) 0.058(3) Uani 1 1 d . . .
H9 H 0.5438 -0.1052 0.2104 0.17(10) Uiso 1 1 calc R . .
C10 C 0.3991(10) 0.0158(10) 0.1909(10) 0.045(3) Uani 1 1 d . . .
H10 H 0.4278 0.0333 0.2419 0.06(4) Uiso 1 1 calc R . .
C11 C 0.0056(10) 0.0054(10) 0.2709(10) 0.046(3) Uani 1 1 d . . .
H11 H -0.0322 0.0332 0.2043 0.08(5) Uiso 1 1 calc R . .
C12 C -0.0375(12) -0.0837(10) 0.3541(10) 0.052(3) Uani 1 1 d . . .
H12 H -0.1026 -0.1158 0.3425 0.15(9) Uiso 1 1 calc R . .
C13 C 0.0156(12) -0.1251(11) 0.4539(10) 0.053(3) Uani 1 1 d . . .
H13 H -0.0137 -0.1839 0.5103 0.08(5) Uiso 1 1 calc R . .
C14 C 0.1148(11) -0.0759(10) 0.4677(9) 0.048(3) Uani 1 1 d . . .
H14 H 0.1552 -0.1039 0.5333 0.10(6) Uiso 1 1 calc R . .
C15 C 0.1535(9) 0.0163(9) 0.3815(7) 0.037(2) Uani 1 1 d . . .
C16 C 0.2483(10) 0.0787(9) 0.3911(8) 0.041(2) Uani 1 1 d . . .
C17 C 0.3108(12) 0.0561(11) 0.4852(9) 0.055(3) Uani 1 1 d . . .
H17 H 0.2935 -0.0032 0.5475 0.06(4) Uiso 1 1 calc R . .
C18 C 0.4000(14) 0.1231(13) 0.4856(11) 0.065(4) Uani 1 1 d . . .
H18 H 0.4371 0.1132 0.5481 1.0(13) Uiso 1 1 calc R . .
C19 C 0.4291(11) 0.2020(11) 0.3919(10) 0.053(3) Uani 1 1 d . . .
H19 H 0.4918 0.2436 0.3897 0.13(7) Uiso 1 1 calc R . .
C20 C 0.3700(11) 0.2224(11) 0.3012(10) 0.050(3) Uani 1 1 d . . .
H20 H 0.3914 0.2790 0.2386 0.04(3) Uiso 1 1 calc R . .
C21 C -0.0376(10) 0.2957(10) 0.2479(9) 0.046(3) Uani 1 1 d . . .
H21 H -0.0604 0.2256 0.2879 0.005(18) Uiso 1 1 calc R . .
C22 C -0.1030(11) 0.3838(10) 0.2561(9) 0.049(3) Uani 1 1 d . . .
C23 C -0.0697(12) 0.4892(10) 0.1921(9) 0.050(3) Uani 1 1 d . . .
H23 H -0.1130 0.5508 0.1949 0.05(3) Uiso 1 1 calc R . .
C24 C 0.0840(11) 0.4141(9) 0.1255(9) 0.043(3) Uani 1 1 d . . .
C25 C 0.1924(11) 0.4232(9) 0.0573(8) 0.045(3) Uani 1 1 d . . .
C28 C 0.3237(12) 0.5303(13) -0.0622(10) 0.058(3) Uani 1 1 d . . .
H28 H 0.3524 0.5978 -0.1027 0.09(6) Uiso 1 1 calc R . .
C27 C 0.3836(10) 0.4361(10) -0.0636(9) 0.043(3) Uani 1 1 d . . .
C26 C 0.3480(9) 0.3345(9) -0.0003(8) 0.040(2) Uani 1 1 d . . .
H26 H 0.3905 0.2706 0.0008 0.003(17) Uiso 1 1 calc R . .
C29 C 0.417(4) 0.646(4) 0.405(6) 0.31(4) Uani 1 1 d . . .
H29A H 0.3682 0.5982 0.3928 0.3(3) Uiso 1 1 calc R . .
H29B H 0.4501 0.6095 0.4759 0.21(17) Uiso 1 1 calc R . .
H29C H 0.4834 0.6634 0.3573 0.13(8) Uiso 1 1 calc R . .
N9 N 0.346(2) 0.738(2) 0.3892(19) 0.112(6) Uani 1 1 d . . .
O1 O 0.3679(14) 0.7908(15) 0.4271(14) 0.117(5) Uani 1 1 d . . .
O2 O 0.260(2) 0.769(3) 0.3224(17) 0.211(13) Uani 1 1 d . . .
B1 B 0.7574(17) 0.6940(17) 0.2946(19) 0.075(5) Uani 1 1 d . . .
F1 F 0.7310(13) 0.7859(11) 0.3014(12) 0.138(5) Uani 1 1 d . . .
F2 F 0.8677(15) 0.6426(13) 0.3228(15) 0.169(6) Uani 1 1 d . . .
F3 F 0.7112(14) 0.6958(13) 0.2111(13) 0.136(5) Uani 1 1 d . . .
F4 F 0.677(2) 0.606(2) 0.3756(19) 0.213(9) Uani 1 1 d . . .
B2 B 0.1940(13) 0.4361(15) 0.3637(13) 0.054(4) Uani 1 1 d . . .
F5 F 0.1275(19) 0.512(2) 0.388(3) 0.268(13) Uani 1 1 d . . .
F6 F 0.299(3) 0.421(2) 0.419(3) 0.270(12) Uani 1 1 d . . .
F7 F 0.2566(15) 0.4690(14) 0.2809(17) 0.186(8) Uani 1 1 d . . .
F8 F 0.1437(10) 0.3493(11) 0.3853(9) 0.109(4) Uani 1 1 d . . .
B3 B 0.6815(14) 0.1437(13) 0.1945(12) 0.053(3) Uiso 1 1 d . . .
F9A F 0.573(3) 0.207(3) 0.138(3) 0.054(10) Uiso 0.33 1 d P . .
F9B F 0.594(3) 0.212(3) 0.105(2) 0.060(8) Uiso 0.33 1 d P . .
F9C F 0.584(4) 0.227(3) 0.146(3) 0.073(14) Uiso 0.33 1 d P . .
F10A F 0.747(2) 0.200(2) 0.232(2) 0.046(5) Uiso 0.33 1 d P . .
F11A F 0.753(3) 0.095(4) 0.136(3) 0.054(7) Uiso 0.33 1 d P . .
F12A F 0.625(3) 0.056(3) 0.279(2) 0.052(6) Uiso 0.33 1 d P . .
F10B F 0.771(3) 0.209(2) 0.187(3) 0.077(9) Uiso 0.33 1 d P . .
F11B F 0.739(3) 0.059(3) 0.171(3) 0.091(13) Uiso 0.33 1 d P . .
F12B F 0.632(4) 0.102(4) 0.279(3) 0.107(14) Uiso 0.33 1 d P . .
F10C F 0.749(3) 0.159(3) 0.271(2) 0.067(8) Uiso 0.33 1 d P . .
F11C F 0.766(3) 0.133(3) 0.124(3) 0.075(12) Uiso 0.33 1 d P . .
F12C F 0.655(3) 0.034(2) 0.260(2) 0.061(7) Uiso 0.33 1 d P . .

loop_
_atom_site_aniso_label
_atom_site_aniso_U_11
_atom_site_aniso_U_22
_atom_site_aniso_U_33
_atom_site_aniso_U_23
_atom_site_aniso_U_13
_atom_site_aniso_U_12
Ru1 0.0342(4) 0.0320(5) 0.0348(5) -0.0120(4) -0.0030(3) -0.0049(3)
Br1 0.0586(8) 0.0599(9) 0.0570(8) -0.0227(7) 0.0150(6) -0.0024(6)
Br2 0.0467(7) 0.0722(10) 0.0576(8) -0.0228(7) 0.0135(6) -0.0136(6)
N1 0.045(5) 0.033(5) 0.036(5) -0.011(4) 0.007(4) -0.011(4)
N2 0.033(4) 0.040(5) 0.047(5) -0.020(4) 0.005(4) -0.007(4)
N3 0.037(4) 0.031(5) 0.040(5) -0.009(4) 0.002(4) -0.005(4)
N4 0.033(4) 0.046(5) 0.037(5) -0.013(4) -0.008(4) -0.008(4)
N5 0.036(4) 0.041(5) 0.039(5) -0.022(4) 0.004(4) -0.003(4)
N6 0.042(5) 0.040(5) 0.034(5) -0.013(4) -0.001(4) -0.011(4)
N7 0.058(6) 0.034(5) 0.055(6) -0.015(5) 0.009(5) -0.004(4)
N8 0.044(5) 0.048(6) 0.049(5) -0.028(5) 0.012(4) -0.015(4)
C1 0.050(6) 0.047(7) 0.042(6) -0.018(6) -0.005(5) -0.004(5)
C2 0.050(7) 0.048(7) 0.051(7) -0.013(6) -0.013(5) -0.003(5)
C3 0.076(9) 0.072(10) 0.042(7) -0.029(7) -0.006(6) -0.021(7)
C4 0.055(7) 0.056(8) 0.057(7) -0.029(7) 0.003(6) -0.018(6)
C5 0.048(6) 0.053(7) 0.033(6) -0.010(5) 0.004(5) -0.008(5)
C6 0.038(5) 0.037(6) 0.058(7) -0.022(5) 0.005(5) -0.009(4)
C7 0.078(10) 0.066(9) 0.062(8) -0.042(8) 0.004(7) 0.005(7)
C8 0.059(8) 0.046(8) 0.093(11) -0.035(8) 0.019(8) 0.001(6)
C9 0.049(7) 0.044(7) 0.073(9) -0.022(7) 0.004(6) 0.005(6)
C10 0.032(5) 0.044(7) 0.057(7) -0.022(6) -0.002(5) 0.000(4)
C11 0.042(6) 0.040(6) 0.047(7) -0.007(5) -0.001(5) -0.017(5)
C12 0.054(7) 0.038(7) 0.059(8) -0.014(6) -0.001(6) -0.019(5)
C13 0.057(7) 0.048(7) 0.052(7) -0.018(6) 0.006(6) -0.016(6)
C14 0.053(7) 0.049(7) 0.035(6) -0.012(5) -0.004(5) -0.007(5)
C15 0.036(5) 0.038(6) 0.026(5) -0.005(4) -0.005(4) -0.010(4)
C16 0.043(6) 0.043(6) 0.035(5) -0.015(5) -0.001(4) -0.008(5)
C17 0.068(8) 0.052(8) 0.034(6) -0.010(6) -0.015(5) -0.007(6)
C18 0.081(10) 0.066(9) 0.047(7) -0.025(7) -0.020(7) -0.007(7)
C19 0.041(6) 0.058(8) 0.059(8) -0.022(7) -0.011(5) -0.012(5)
C20 0.048(6) 0.056(8) 0.047(7) -0.022(6) -0.008(5) -0.013(5)
C21 0.043(6) 0.045(7) 0.041(6) -0.012(5) -0.003(5) -0.011(5)
C22 0.047(6) 0.048(7) 0.047(7) -0.020(6) -0.014(5) 0.010(5)
C23 0.068(8) 0.041(7) 0.036(6) -0.012(5) 0.007(5) -0.017(6)
C24 0.053(6) 0.029(6) 0.041(6) -0.012(5) -0.006(5) 0.000(5)
C25 0.057(7) 0.038(6) 0.035(6) -0.014(5) -0.003(5) 0.001(5)
C28 0.054(7) 0.068(9) 0.044(7) -0.013(7) 0.010(6) -0.028(7)
C27 0.040(6) 0.047(7) 0.037(6) -0.013(5) -0.010(5) -0.007(5)
C26 0.031(5) 0.038(6) 0.042(6) -0.010(5) 0.010(4) -0.006(4)
C29 0.15(3) 0.12(3) 0.62(11) -0.12(5) 0.13(5) -0.09(3)
N9 0.101(14) 0.119(17) 0.131(17) -0.060(14) 0.044(12) -0.057(13)
O1 0.106(11) 0.132(14) 0.151(14) -0.095(12) 0.016(9) -0.031(9)
O2 0.143(17) 0.31(3) 0.133(16) -0.040(18) -0.032(13) -0.10(2)
B1 0.057(10) 0.068(12) 0.099(15) -0.042(11) -0.010(10) 0.019(9)
F1 0.147(11) 0.106(10) 0.182(13) -0.093(10) -0.036(10) 0.030(8)
F2 0.129(12) 0.127(12) 0.238(18) -0.072(13) 0.021(12) -0.009(9)
F3 0.139(11) 0.140(12) 0.164(13) -0.097(11) 0.025(10) -0.029(9)
F4 0.20(2) 0.23(2) 0.24(2) -0.124(18) 0.058(17) -0.061(17)
B2 0.038(7) 0.070(11) 0.056(9) -0.027(8) -0.001(6) -0.018(7)
F5 0.156(16) 0.26(3) 0.47(4) -0.25(3) -0.02(2) 0.057(17)
F6 0.34(4) 0.18(2) 0.30(3) -0.12(2) 0.02(3) -0.01(2)
F7 0.120(11) 0.131(13) 0.210(18) 0.006(12) 0.042(12) -0.014(10)
F8 0.086(7) 0.138(10) 0.112(8) -0.062(8) -0.016(6) -0.027(7)

loop_
_atom_type_symbol
_atom_type_description
_atom_type_scat_dispersion_real
_atom_type_scat_dispersion_imag
_atom_type_scat_source
C C 0.0033 0.0016 'International Tables Vol C Tables 4.2.6.8 and 6.1.1.4'
H H 0.0000 0.0000 'International Tables Vol C Tables 4.2.6.8 and 6.1.1.4'
N N 0.0061 0.0033 'International Tables Vol C Tables 4.2.6.8 and 6.1.1.4'
B B 0.0013 0.0007 'International Tables Vol C Tables 4.2.6.8 and 6.1.1.4'
Br Br -0.2901 2.4595 'International Tables Vol C Tables 4.2.6.8 and 6.1.1.4'
Ru Ru -1.2594 0.8363 'International Tables Vol C Tables 4.2.6.8 and 6.1.1.4'
F F 0.0171 0.0103 'International Tables Vol C Tables 4.2.6.8 and 6.1.1.4'
O O 0.0106 0.0060 'International Tables Vol C Tables 4.2.6.8 and 6.1.1.4'

loop_
_geom_angle_atom_site_label_1
_geom_angle_atom_site_label_2
_geom_angle_atom_site_label_3
_geom_angle
_geom_angle_site_symmetry_1
_geom_angle_site_symmetry_3
_geom_angle_publ_flag
N5 Ru1 N2 175.2(4) . . ?
N5 Ru1 N3 96.1(3) . . ?
N2 Ru1 N3 87.6(3) . . ?
N5 Ru1 N4 88.7(4) . . ?
N2 Ru1 N4 95.1(4) . . ?
N3 Ru1 N4 78.8(4) . . ?
N5 Ru1 N6 78.2(4) . . ?
N2 Ru1 N6 98.4(4) . . ?
N3 Ru1 N6 172.5(4) . . ?
N4 Ru1 N6 96.1(4) . . ?
N5 Ru1 N1 97.8(4) . . ?
N2 Ru1 N1 78.8(4) . . ?
N3 Ru1 N1 95.7(3) . . ?
N4 Ru1 N1 172.0(4) . . ?
N6 Ru1 N1 89.9(3) . . ?
C1 N1 C5 118.2(10) . . ?
C1 N1 Ru1 126.9(8) . . ?
C5 N1 Ru1 114.9(7) . . ?
C10 N2 C6 119.9(10) . . ?
C10 N2 Ru1 124.7(8) . . ?
C6 N2 Ru1 115.2(7) . . ?
C15 N3 C11 119.8(9) . . ?
C15 N3 Ru1 115.1(7) . . ?
C11 N3 Ru1 125.0(7) . . ?
C20 N4 C16 119.3(9) . . ?
C20 N4 Ru1 126.7(8) . . ?
C16 N4 Ru1 113.9(7) . . ?
C21 N5 C24 114.1(9) . . ?
C21 N5 Ru1 128.8(8) . . ?
C24 N5 Ru1 117.0(7) . . ?
C25 N6 C26 117.8(10) . . ?
C25 N6 Ru1 115.6(7) . . ?
C26 N6 Ru1 126.5(8) . . ?
C24 N7 C23 117.4(10) . . ?
C25 N8 C28 114.5(10) . . ?
N1 C1 C2 123.8(11) . . ?
C3 C2 C1 119.0(12) . . ?
C2 C3 C4 119.8(12) . . ?
C5 C4 C3 118.6(12) . . ?
N1 C5 C4 120.6(11) . . ?
N1 C5 C6 115.1(10) . . ?
C4 C5 C6 124.3(12) . . ?
N2 C6 C7 120.6(11) . . ?
N2 C6 C5 115.7(10) . . ?
C7 C6 C5 123.6(12) . . ?
C8 C7 C6 119.2(13) . . ?
C7 C8 C9 121.5(12) . . ?
C10 C9 C8 116.0(12) . . ?
N2 C10 C9 122.6(12) . . ?
N3 C11 C12 121.2(11) . . ?
C13 C12 C11 120.5(12) . . ?
C12 C13 C14 118.0(11) . . ?
C13 C14 C15 119.6(11) . . ?
N3 C15 C14 120.7(10) . . ?
N3 C15 C16 116.2(9) . . ?
C14 C15 C16 123.1(10) . . ?
N4 C16 C17 119.1(11) . . ?
N4 C16 C15 115.8(9) . . ?
C17 C16 C15 125.0(10) . . ?
C16 C17 C18 120.2(12) . . ?
C19 C18 C17 117.4(12) . . ?
C18 C19 C20 122.0(13) . . ?
C19 C20 N4 121.7(12) . . ?
N5 C21 C22 122.7(11) . . ?
C21 C22 C23 117.5(11) . . ?
C21 C22 Br1 121.6(10) . . ?
C23 C22 Br1 120.9(9) . . ?
N7 C23 C22 120.6(11) . . ?
N7 C24 N5 127.6(10) . . ?
N7 C24 C25 119.5(10) . . ?
N5 C24 C25 112.9(9) . . ?
N6 C25 N8 127.1(10) . . ?
N6 C25 C24 116.3(10) . . ?
N8 C25 C24 116.6(9) . . ?
N8 C28 C27 121.2(12) . . ?
C26 C27 C28 120.8(11) . . ?
C26 C27 Br2 120.3(9) . . ?
C28 C27 Br2 118.8(9) . . ?
C27 C26 N6 118.5(10) . . ?
O1 N9 O2 121(3) . . ?
O1 N9 C29 122(4) . . ?
O2 N9 C29 116(4) . . ?
F2 B1 F3 115.0(18) . . ?
F2 B1 F1 118(2) . . ?
F3 B1 F1 114.1(17) . . ?
F2 B1 F4 101.4(18) . . ?
F3 B1 F4 96.5(18) . . ?
F1 B1 F4 108.2(18) . . ?
F8 B2 F7 115.1(18) . . ?
F8 B2 F6 115.5(19) . . ?
F7 B2 F6 87.9(17) . . ?
F8 B2 F5 115.3(17) . . ?
F7 B2 F5 119(2) . . ?
F6 B2 F5 99(2) . . ?
F12B B3 F10B 117(3) . . ?
F12B B3 F10A 90(3) . . ?
F10B B3 F10A 27.1(14) . . ?
F12B B3 F9C 94(3) . . ?
F10B B3 F9C 98(2) . . ?
F10A B3 F9C 97(2) . . ?
F12B B3 F11C 149(3) . . ?
F10B B3 F11C 74(2) . . ?
F10A B3 F11C 99(2) . . ?
F9C B3 F11C 113(3) . . ?
F12B B3 F9A 95(3) . . ?
F10B B3 F9A 111(2) . . ?
F10A B3 F9A 113(2) . . ?
F9C B3 F9A 15(3) . . ?
F11C B3 F9A 108(3) . . ?
F12B B3 F11B 109(3) . . ?
F10B B3 F11B 106(2) . . ?
F10A B3 F11B 122(2) . . ?
F9C B3 F11B 133(3) . . ?
F11C B3 F11B 42(2) . . ?
F9A B3 F11B 119(3) . . ?
F12B B3 F12C 47(2) . . ?
F10B B3 F12C 138(2) . . ?
F10A B3 F12C 122(2) . . ?
F9C B3 F12C 119(2) . . ?
F11C B3 F12C 105(2) . . ?
F9A B3 F12C 109(2) . . ?
F11B B3 F12C 63(2) . . ?
F12B B3 F10C 71(2) . . ?
F10B B3 F10C 47.0(17) . . ?
F10A B3 F10C 23.9(14) . . ?
F9C B3 F10C 112(2) . . ?
F11C B3 F10C 108(2) . . ?
F9A B3 F10C 127(3) . . ?
F11B B3 F10C 114(2) . . ?
F12C B3 F10C 98.2(19) . . ?
F12B B3 F11A 132(3) . . ?
F10B B3 F11A 92(2) . . ?
F10A B3 F11A 115(2) . . ?
F9C B3 F11A 121(2) . . ?
F11C B3 F11A 20(2) . . ?
F9A B3 F11A 111(3) . . ?
F11B B3 F11A 22.6(19) . . ?
F12C B3 F11A 85(2) . . ?
F10C B3 F11A 117(2) . . ?
F12B B3 F12A 26(2) . . ?
F10B B3 F12A 136(2) . . ?
F10A B3 F12A 112(2) . . ?
F9C B3 F12A 104(2) . . ?
F11C B3 F12A 127(2) . . ?
F9A B3 F12A 98(2) . . ?
F11B B3 F12A 85(2) . . ?
F12C B3 F12A 22.6(13) . . ?
F10C B3 F12A 89.4(19) . . ?
F11A B3 F12A 108(2) . . ?
F12B B3 F9B 114(2) . . ?
F10B B3 F9B 105(2) . . ?
F10A B3 F9B 116(2) . . ?
F9C B3 F9B 28.7(19) . . ?
F11C B3 F9B 89(2) . . ?
F9A B3 F9B 19.7(19) . . ?
F11B B3 F9B 104(2) . . ?
F12C B3 F9B 116(2) . . ?
F10C B3 F9B 137(2) . . ?
F11A B3 F9B 92(2) . . ?
F12A B3 F9B 112(2) . . ?
F9C F9B B3 69(4) . . ?
F9B F9C B3 82(4) . . ?
F10C F10A F10B 132(7) . . ?
F10C F10A B3 84(5) . . ?
F10B F10A B3 76(4) . . ?
F11C F11A F11B 142(10) . . ?
F11C F11A B3 73(6) . . ?
F11B F11A B3 75(6) . . ?
F12C F12A F12B 128(8) . . ?
F12C F12A B3 76(5) . . ?
F12B F12A B3 57(5) . . ?
F10A F10B F10C 23(3) . . ?
F10A F10B B3 77(4) . . ?
F10C F10B B3 70(2) . . ?
F10A F10B F11C 127(5) . . ?
F10C F10B F11C 110(3) . . ?
B3 F10B F11C 54.0(17) . . ?
F11A F11B F11C 18(5) . . ?
F11A F11B B3 82(6) . . ?
F11C F11B B3 68(3) . . ?
F11A F11B F12C 140(7) . . ?
F11C F11B F12C 126(4) . . ?
B3 F11B F12C 58.8(18) . . ?
F12A F12B F12C 25(4) . . ?
F12A F12B B3 98(6) . . ?
F12C F12B B3 76(3) . . ?
F12A F12B F10C 132(6) . . ?
F12C F12B F10C 109(4) . . ?
B3 F12B F10C 61(2) . . ?
F10A F10C F10B 25(4) . . ?
F10A F10C B3 72(4) . . ?
F10B F10C B3 63(2) . . ?
F10A F10C F12B 110(5) . . ?
F10B F10C F12B 110(3) . . ?
B3 F10C F12B 48.2(18) . . ?
F11A F11C F11B 20(6) . . ?
F11A F11C B3 86(6) . . ?
F11B F11C B3 70(3) . . ?
F11A F11C F10B 131(7) . . ?
F11B F11C F10B 111(3) . . ?
B3 F11C F10B 52.4(17) . . ?
F12A F12C F12B 28(5) . . ?
F12A F12C B3 82(5) . . ?
F12B F12C B3 57(2) . . ?
F12A F12C F11B 140(6) . . ?
F12B F12C F11B 114(3) . . ?
B3 F12C F11B 58.3(19) . . ?

loop_
_geom_bond_atom_site_label_1
_geom_bond_atom_site_label_2
_geom_bond_distance
_geom_bond_site_symmetry_2
_geom_bond_publ_flag
Ru1 N5 2.056(8) . ?
Ru1 N2 2.076(9) . ?
Ru1 N3 2.083(9) . ?
Ru1 N4 2.093(9) . ?
Ru1 N6 2.097(9) . ?
Ru1 N1 2.102(9) . ?
Br1 C22 1.858(13) . ?
Br2 C27 1.897(11) . ?
N1 C1 1.322(14) . ?
N1 C5 1.363(15) . ?
N2 C10 1.349(13) . ?
N2 C6 1.366(15) . ?
N3 C15 1.343(13) . ?
N3 C11 1.355(14) . ?
N4 C20 1.359(15) . ?
N4 C16 1.370(14) . ?
N5 C21 1.368(13) . ?
N5 C24 1.376(14) . ?
N6 C25 1.328(14) . ?
N6 C26 1.373(13) . ?
N7 C24 1.291(14) . ?
N7 C23 1.365(15) . ?
N8 C25 1.356(15) . ?
N8 C28 1.371(15) . ?
C1 C2 1.387(17) . ?
C2 C3 1.318(19) . ?
C3 C4 1.414(19) . ?
C4 C5 1.391(18) . ?
C5 C6 1.477(16) . ?
C6 C7 1.402(16) . ?
C7 C8 1.37(2) . ?
C8 C9 1.42(2) . ?
C9 C10 1.414(16) . ?
C11 C12 1.389(16) . ?
C12 C13 1.380(18) . ?
C13 C14 1.398(18) . ?
C14 C15 1.411(15) . ?
C15 C16 1.460(15) . ?
C16 C17 1.401(16) . ?
C17 C18 1.41(2) . ?
C18 C19 1.349(19) . ?
C19 C20 1.351(17) . ?
C21 C22 1.372(16) . ?
C22 C23 1.404(18) . ?
C24 C25 1.496(17) . ?
C28 C27 1.377(19) . ?
C27 C26 1.372(15) . ?
C29 N9 1.32(4) . ?
N9 O1 1.12(2) . ?
N9 O2 1.23(3) . ?
B1 F2 1.29(2) . ?
B1 F3 1.29(2) . ?
B1 F1 1.30(2) . ?
B1 F4 1.58(3) . ?
B2 F8 1.27(2) . ?
B2 F7 1.28(2) . ?
B2 F6 1.34(4) . ?
B2 F5 1.36(2) . ?
B3 F12B 1.23(4) . ?
B3 F10B 1.36(3) . ?
B3 F10A 1.37(3) . ?
B3 F9C 1.39(4) . ?
B3 F11C 1.39(4) . ?
B3 F9A 1.40(4) . ?
B3 F11B 1.42(4) . ?
B3 F12C 1.42(3) . ?
B3 F10C 1.44(3) . ?
B3 F11A 1.45(3) . ?
B3 F12A 1.45(3) . ?
B3 F9B 1.47(3) . ?
F9B F9C 0.71(4) . ?
F10A F10C 0.58(3) . ?
F10A F10B 0.64(3) . ?
F11A F11C 0.50(5) . ?
F11A F11B 0.56(5) . ?
F12A F12C 0.56(3) . ?
F12A F12B 0.63(5) . ?
F10B F10C 1.12(4) . ?
F10B F11C 1.65(5) . ?
F11B F11C 1.01(5) . ?
F11B F12C 1.48(4) . ?
F12B F12C 1.07(5) . ?
F12B F10C 1.56(5) . ?

loop_
_geom_torsion_atom_site_label_1
_geom_torsion_atom_site_label_2
_geom_torsion_atom_site_label_3
_geom_torsion_atom_site_label_4
_geom_torsion
_geom_torsion_site_symmetry_1
_geom_torsion_site_symmetry_2
_geom_torsion_site_symmetry_3
_geom_torsion_site_symmetry_4
_geom_torsion_publ_flag
N5 Ru1 N1 C1 -3.3(10) . . . . ?
N2 Ru1 N1 C1 -179.9(10) . . . . ?
N3 Ru1 N1 C1 93.7(10) . . . . ?
N4 Ru1 N1 C1 140(2) . . . . ?
N6 Ru1 N1 C1 -81.3(10) . . . . ?
N5 Ru1 N1 C5 176.2(8) . . . . ?
N2 Ru1 N1 C5 -0.5(7) . . . . ?
N3 Ru1 N1 C5 -86.9(8) . . . . ?
N4 Ru1 N1 C5 -41(3) . . . . ?
N6 Ru1 N1 C5 98.1(8) . . . . ?
N5 Ru1 N2 C10 137(4) . . . . ?
N3 Ru1 N2 C10 -82.2(9) . . . . ?
N4 Ru1 N2 C10 -3.7(9) . . . . ?
N6 Ru1 N2 C10 93.3(9) . . . . ?
N1 Ru1 N2 C10 -178.5(9) . . . . ?
N5 Ru1 N2 C6 -47(5) . . . . ?
N3 Ru1 N2 C6 93.6(8) . . . . ?
N4 Ru1 N2 C6 172.2(8) . . . . ?
N6 Ru1 N2 C6 -90.9(8) . . . . ?
N1 Ru1 N2 C6 -2.7(8) . . . . ?
N5 Ru1 N3 C15 -88.7(7) . . . . ?
N2 Ru1 N3 C15 94.3(8) . . . . ?
N4 Ru1 N3 C15 -1.3(7) . . . . ?
N6 Ru1 N3 C15 -49(3) . . . . ?
N1 Ru1 N3 C15 172.8(7) . . . . ?
N5 Ru1 N3 C11 88.7(9) . . . . ?
N2 Ru1 N3 C11 -88.2(9) . . . . ?
N4 Ru1 N3 C11 176.2(10) . . . . ?
N6 Ru1 N3 C11 128(3) . . . . ?
N1 Ru1 N3 C11 -9.7(10) . . . . ?
N5 Ru1 N4 C20 -83.0(10) . . . . ?
N2 Ru1 N4 C20 93.9(10) . . . . ?
N3 Ru1 N4 C20 -179.5(10) . . . . ?
N6 Ru1 N4 C20 -5.0(10) . . . . ?
N1 Ru1 N4 C20 133(2) . . . . ?
N5 Ru1 N4 C16 95.3(8) . . . . ?
N2 Ru1 N4 C16 -87.7(8) . . . . ?
N3 Ru1 N4 C16 -1.1(8) . . . . ?
N6 Ru1 N4 C16 173.3(8) . . . . ?
N1 Ru1 N4 C16 -48(3) . . . . ?
N2 Ru1 N5 C21 136(4) . . . . ?
N3 Ru1 N5 C21 -4.0(10) . . . . ?
N4 Ru1 N5 C21 -82.6(9) . . . . ?
N6 Ru1 N5 C21 -179.1(10) . . . . ?
N1 Ru1 N5 C21 92.6(9) . . . . ?
N2 Ru1 N5 C24 -46(5) . . . . ?
N3 Ru1 N5 C24 173.4(8) . . . . ?
N4 Ru1 N5 C24 94.8(8) . . . . ?
N6 Ru1 N5 C24 -1.7(8) . . . . ?
N1 Ru1 N5 C24 -90.0(8) . . . . ?
N5 Ru1 N6 C25 2.0(8) . . . . ?
N2 Ru1 N6 C25 178.6(8) . . . . ?
N3 Ru1 N6 C25 -38(3) . . . . ?
N4 Ru1 N6 C25 -85.3(8) . . . . ?
N1 Ru1 N6 C25 100.0(8) . . . . ?
N5 Ru1 N6 C26 179.8(9) . . . . ?
N2 Ru1 N6 C26 -3.6(9) . . . . ?
N3 Ru1 N6 C26 139(2) . . . . ?
N4 Ru1 N6 C26 92.4(9) . . . . ?
N1 Ru1 N6 C26 -82.3(9) . . . . ?
C5 N1 C1 C2 -1.6(18) . . . . ?
Ru1 N1 C1 C2 177.8(9) . . . . ?
N1 C1 C2 C3 0(2) . . . . ?
C1 C2 C3 C4 0(2) . . . . ?
C2 C3 C4 C5 1(2) . . . . ?
C1 N1 C5 C4 2.7(17) . . . . ?
Ru1 N1 C5 C4 -176.8(9) . . . . ?
C1 N1 C5 C6 -177.2(10) . . . . ?
Ru1 N1 C5 C6 3.3(12) . . . . ?
C3 C4 C5 N1 -2.5(18) . . . . ?
C3 C4 C5 C6 177.4(12) . . . . ?
C10 N2 C6 C7 1.7(17) . . . . ?
Ru1 N2 C6 C7 -174.3(10) . . . . ?
C10 N2 C6 C5 -178.7(10) . . . . ?
Ru1 N2 C6 C5 5.2(12) . . . . ?
N1 C5 C6 N2 -5.7(15) . . . . ?
C4 C5 C6 N2 174.4(11) . . . . ?
N1 C5 C6 C7 173.9(11) . . . . ?
C4 C5 C6 C7 -6.0(19) . . . . ?
N2 C6 C7 C8 0(2) . . . . ?
C5 C6 C7 C8 -179.4(13) . . . . ?
C6 C7 C8 C9 -3(2) . . . . ?
C7 C8 C9 C10 3(2) . . . . ?
C6 N2 C10 C9 -1.3(17) . . . . ?
Ru1 N2 C10 C9 174.4(9) . . . . ?
C8 C9 C10 N2 -1.0(18) . . . . ?
C15 N3 C11 C12 -3.1(17) . . . . ?
Ru1 N3 C11 C12 179.6(9) . . . . ?
N3 C11 C12 C13 1.3(19) . . . . ?
C11 C12 C13 C14 -1.2(19) . . . . ?
C12 C13 C14 C15 2.9(19) . . . . ?
C11 N3 C15 C14 4.8(16) . . . . ?
Ru1 N3 C15 C14 -177.6(9) . . . . ?
C11 N3 C15 C16 -174.2(10) . . . . ?
Ru1 N3 C15 C16 3.4(12) . . . . ?
C13 C14 C15 N3 -4.8(18) . . . . ?
C13 C14 C15 C16 174.1(11) . . . . ?
C20 N4 C16 C17 -0.9(16) . . . . ?
Ru1 N4 C16 C17 -179.4(9) . . . . ?
C20 N4 C16 C15 -178.3(10) . . . . ?
Ru1 N4 C16 C15 3.2(12) . . . . ?
N3 C15 C16 N4 -4.4(15) . . . . ?
C14 C15 C16 N4 176.6(11) . . . . ?
N3 C15 C16 C17 178.3(11) . . . . ?
C14 C15 C16 C17 -0.6(18) . . . . ?
N4 C16 C17 C18 3.8(18) . . . . ?
C15 C16 C17 C18 -179.1(12) . . . . ?
C16 C17 C18 C19 -6(2) . . . . ?
C17 C18 C19 C20 5(2) . . . . ?
C18 C19 C20 N4 -2(2) . . . . ?
C16 N4 C20 C19 -0.2(18) . . . . ?
Ru1 N4 C20 C19 178.1(9) . . . . ?
C24 N5 C21 C22 -1.8(15) . . . . ?
Ru1 N5 C21 C22 175.7(8) . . . . ?
N5 C21 C22 C23 2.4(17) . . . . ?
N5 C21 C22 Br1 -178.9(8) . . . . ?
C24 N7 C23 C22 -0.9(18) . . . . ?
C21 C22 C23 N7 -1.0(18) . . . . ?
Br1 C22 C23 N7 -179.6(9) . . . . ?
C23 N7 C24 N5 1.6(19) . . . . ?
C23 N7 C24 C25 -177.6(11) . . . . ?
C21 N5 C24 N7 -0.3(17) . . . . ?
Ru1 N5 C24 N7 -178.1(10) . . . . ?
C21 N5 C24 C25 179.0(9) . . . . ?
Ru1 N5 C24 C25 1.2(12) . . . . ?
C26 N6 C25 N8 0.4(17) . . . . ?
Ru1 N6 C25 N8 178.4(9) . . . . ?
C26 N6 C25 C24 -180.0(10) . . . . ?
Ru1 N6 C25 C24 -2.0(13) . . . . ?
C28 N8 C25 N6 -1.4(18) . . . . ?
C28 N8 C25 C24 179.1(10) . . . . ?
N7 C24 C25 N6 179.9(10) . . . . ?
N5 C24 C25 N6 0.6(15) . . . . ?
N7 C24 C25 N8 -0.4(17) . . . . ?
N5 C24 C25 N8 -179.8(9) . . . . ?
C25 N8 C28 C27 2.9(17) . . . . ?
N8 C28 C27 C26 -3.7(18) . . . . ?
N8 C28 C27 Br2 179.7(9) . . . . ?
C28 C27 C26 N6 2.6(17) . . . . ?
Br2 C27 C26 N6 179.2(8) . . . . ?
C25 N6 C26 C27 -1.0(15) . . . . ?
Ru1 N6 C26 C27 -178.7(8) . . . . ?
F12B B3 F9B F9C 51(6) . . . . ?
F10B B3 F9B F9C -78(5) . . . . ?
F10A B3 F9B F9C -52(6) . . . . ?
F11C B3 F9B F9C -151(5) . . . . ?
F9A B3 F9B F9C 31(7) . . . . ?
F11B B3 F9B F9C 170(5) . . . . ?
F12C B3 F9B F9C 103(5) . . . . ?
F10C B3 F9B F9C -36(6) . . . . ?
F11A B3 F9B F9C -171(5) . . . . ?
F12A B3 F9B F9C 79(5) . . . . ?
F12B B3 F9C F9B -135(5) . . . . ?
F10B B3 F9C F9B 107(5) . . . . ?
F10A B3 F9C F9B 135(5) . . . . ?
F11C B3 F9C F9B 32(6) . . . . ?
F9A B3 F9C F9B -41(9) . . . . ?
F11B B3 F9C F9B -14(7) . . . . ?
F12C B3 F9C F9B -92(5) . . . . ?
F10C B3 F9C F9B 154(5) . . . . ?
F11A B3 F9C F9B 11(6) . . . . ?
F12A B3 F9C F9B -111(5) . . . . ?
F12B B3 F10A F10C 36(5) . . . . ?
F10B B3 F10A F10C -136(7) . . . . ?
F9C B3 F10A F10C 131(4) . . . . ?
F11C B3 F10A F10C -114(4) . . . . ?
F9A B3 F10A F10C 132(4) . . . . ?
F11B B3 F10A F10C -76(5) . . . . ?
F12C B3 F10A F10C 0(5) . . . . ?
F11A B3 F10A F10C -101(5) . . . . ?
F12A B3 F10A F10C 22(5) . . . . ?
F9B B3 F10A F10C 153(4) . . . . ?
F12B B3 F10A F10B 172(5) . . . . ?
F9C B3 F10A F10B -94(4) . . . . ?
F11C B3 F10A F10B 22(4) . . . . ?
F9A B3 F10A F10B -93(4) . . . . ?
F11B B3 F10A F10B 59(5) . . . . ?
F12C B3 F10A F10B 135(4) . . . . ?
F10C B3 F10A F10B 136(7) . . . . ?
F11A B3 F10A F10B 35(5) . . . . ?
F12A B3 F10A F10B 158(4) . . . . ?
F9B B3 F10A F10B -71(4) . . . . ?
F12B B3 F11A F11C -155(7) . . . . ?
F10B B3 F11A F11C -26(7) . . . . ?
F10A B3 F11A F11C -41(7) . . . . ?
F9C B3 F11A F11C 74(7) . . . . ?
F9A B3 F11A F11C 87(7) . . . . ?
F11B B3 F11A F11C -157(11) . . . . ?
F12C B3 F11A F11C -165(7) . . . . ?
F10C B3 F11A F11C -68(7) . . . . ?
F12A B3 F11A F11C -166(7) . . . . ?
F9B B3 F11A F11C 79(7) . . . . ?
F12B B3 F11A F11B 2(8) . . . . ?
F10B B3 F11A F11B 131(6) . . . . ?
F10A B3 F11A F11B 116(6) . . . . ?
F9C B3 F11A F11B -128(6) . . . . ?
F11C B3 F11A F11B 157(11) . . . . ?
F9A B3 F11A F11B -115(6) . . . . ?
F12C B3 F11A F11B -7(6) . . . . ?
F10C B3 F11A F11B 90(7) . . . . ?
F12A B3 F11A F11B -9(7) . . . . ?
F9B B3 F11A F11B -123(6) . . . . ?
F12B B3 F12A F12C -157(9) . . . . ?
F10B B3 F12A F12C -108(5) . . . . ?
F10A B3 F12A F12C -122(5) . . . . ?
F9C B3 F12A F12C 134(5) . . . . ?
F11C B3 F12A F12C -2(6) . . . . ?
F9A B3 F12A F12C 119(5) . . . . ?
F11B B3 F12A F12C 1(5) . . . . ?
F10C B3 F12A F12C -114(5) . . . . ?
F11A B3 F12A F12C 4(5) . . . . ?
F9B B3 F12A F12C 105(5) . . . . ?
F10B B3 F12A F12B 49(7) . . . . ?
F10A B3 F12A F12B 34(6) . . . . ?
F9C B3 F12A F12B -70(6) . . . . ?
F11C B3 F12A F12B 155(6) . . . . ?
F9A B3 F12A F12B -84(6) . . . . ?
F11B B3 F12A F12B 157(6) . . . . ?
F12C B3 F12A F12B 157(9) . . . . ?
F10C B3 F12A F12B 43(6) . . . . ?
F11A B3 F12A F12B 161(6) . . . . ?
F9B B3 F12A F12B -99(6) . . . . ?
B3 F10A F10B F10C -69(8) . . . . ?
F10C F10A F10B B3 69(8) . . . . ?
F10C F10A F10B F11C 46(11) . . . . ?
B3 F10A F10B F11C -23(4) . . . . ?
F12B B3 F10B F10A -9(5) . . . . ?
F9C B3 F10B F10A 90(4) . . . . ?
F11C B3 F10B F10A -158(5) . . . . ?
F9A B3 F10B F10A 99(5) . . . . ?
F11B B3 F10B F10A -131(4) . . . . ?
F12C B3 F10B F10A -64(6) . . . . ?
F10C B3 F10B F10A -23(4) . . . . ?
F11A B3 F10B F10A -149(4) . . . . ?
F12A B3 F10B F10A -30(6) . . . . ?
F9B B3 F10B F10A 118(4) . . . . ?
F12B B3 F10B F10C 14(4) . . . . ?
F10A B3 F10B F10C 23(4) . . . . ?
F9C B3 F10B F10C 113(3) . . . . ?
F11C B3 F10B F10C -135(3) . . . . ?
F9A B3 F10B F10C 121(3) . . . . ?
F11B B3 F10B F10C -108(3) . . . . ?
F12C B3 F10B F10C -41(4) . . . . ?
F11A B3 F10B F10C -126(3) . . . . ?
F12A B3 F10B F10C -8(4) . . . . ?
F9B B3 F10B F10C 141(2) . . . . ?
F12B B3 F10B F11C 149(3) . . . . ?
F10A B3 F10B F11C 158(5) . . . . ?
F9C B3 F10B F11C -112(3) . . . . ?
F9A B3 F10B F11C -104(3) . . . . ?
F11B B3 F10B F11C 27(2) . . . . ?
F12C B3 F10B F11C 94(3) . . . . ?
F10C B3 F10B F11C 135(3) . . . . ?
F11A B3 F10B F11C 9(2) . . . . ?
F12A B3 F10B F11C 127(3) . . . . ?
F9B B3 F10B F11C -84(2) . . . . ?
B3 F11A F11B F11C -36(17) . . . . ?
F11C F11A F11B B3 36(17) . . . . ?
F11C F11A F11B F12C 47(23) . . . . ?
B3 F11A F11B F12C 11(9) . . . . ?
F12B B3 F11B F11A -178(6) . . . . ?
F10B B3 F11B F11A -52(7) . . . . ?
F10A B3 F11B F11A -76(7) . . . . ?
F9C B3 F11B F11A 66(7) . . . . ?
F11C B3 F11B F11A -11(6) . . . . ?
F9A B3 F11B F11A 74(7) . . . . ?
F12C B3 F11B F11A 172(7) . . . . ?
F10C B3 F11B F11A -101(6) . . . . ?
F12A B3 F11B F11A 172(6) . . . . ?
F9B B3 F11B F11A 60(6) . . . . ?
F12B B3 F11B F11C -167(3) . . . . ?
F10B B3 F11B F11C -40(3) . . . . ?
F10A B3 F11B F11C -64(4) . . . . ?
F9C B3 F11B F11C 78(4) . . . . ?
F9A B3 F11B F11C 86(3) . . . . ?
F12C B3 F11B F11C -177(3) . . . . ?
F10C B3 F11B F11C -90(3) . . . . ?
F11A B3 F11B F11C 11(6) . . . . ?
F12A B3 F11B F11C -177(3) . . . . ?
F9B B3 F11B F11C 71(3) . . . . ?
F12B B3 F11B F12C 10(3) . . . . ?
F10B B3 F11B F12C 137(2) . . . . ?
F10A B3 F11B F12C 112(3) . . . . ?
F9C B3 F11B F12C -106(4) . . . . ?
F11C B3 F11B F12C 177(3) . . . . ?
F9A B3 F11B F12C -97(3) . . . . ?
F10C B3 F11B F12C 87(2) . . . . ?
F11A B3 F11B F12C -172(7) . . . . ?
F12A B3 F11B F12C 0(2) . . . . ?
F9B B3 F11B F12C -112(2) . . . . ?
B3 F12A F12B F12C -29(10) . . . . ?
F12C F12A F12B B3 29(10) . . . . ?
F12C F12A F12B F10C -28(14) . . . . ?
B3 F12A F12B F10C -57(6) . . . . ?
F10B B3 F12B F12A -144(5) . . . . ?
F10A B3 F12B F12A -148(6) . . . . ?
F9C B3 F12B F12A 114(6) . . . . ?
F11C B3 F12B F12A -41(9) . . . . ?
F9A B3 F12B F12A 99(6) . . . . ?
F11B B3 F12B F12A -24(6) . . . . ?
F12C B3 F12B F12A -12(4) . . . . ?
F10C B3 F12B F12A -134(6) . . . . ?
F11A B3 F12B F12A -25(7) . . . . ?
F9B B3 F12B F12A 92(6) . . . . ?
F10B B3 F12B F12C -132(3) . . . . ?
F10A B3 F12B F12C -137(3) . . . . ?
F9C B3 F12B F12C 126(3) . . . . ?
F11C B3 F12B F12C -29(7) . . . . ?
F9A B3 F12B F12C 111(3) . . . . ?
F11B B3 F12B F12C -12(3) . . . . ?
F10C B3 F12B F12C -122(3) . . . . ?
F11A B3 F12B F12C -13(4) . . . . ?
F12A B3 F12B F12C 12(4) . . . . ?
F9B B3 F12B F12C 104(3) . . . . ?
F10B B3 F12B F10C -11(3) . . . . ?
F10A B3 F12B F10C -14.7(18) . . . . ?
F9C B3 F12B F10C -112(2) . . . . ?
F11C B3 F12B F10C 93(6) . . . . ?
F9A B3 F12B F10C -127(3) . . . . ?
F11B B3 F12B F10C 110(2) . . . . ?
F12C B3 F12B F10C 122(3) . . . . ?
F11A B3 F12B F10C 109(3) . . . . ?
F12A B3 F12B F10C 134(6) . . . . ?
F9B B3 F12B F10C -134(2) . . . . ?
B3 F10A F10C F10B 65(8) . . . . ?
F10B F10A F10C B3 -65(8) . . . . ?
F10B F10A F10C F12B -95(8) . . . . ?
B3 F10A F10C F12B -30(3) . . . . ?
B3 F10B F10C F10A -105(9) . . . . ?
F11C F10B F10C F10A -142(10) . . . . ?
F10A F10B F10C B3 105(9) . . . . ?
F11C F10B F10C B3 -37(2) . . . . ?
F10A F10B F10C F12B 94(9) . . . . ?
B3 F10B F10C F12B -10(3) . . . . ?
F11C F10B F10C F12B -48(4) . . . . ?
F12B B3 F10C F10A -141(5) . . . . ?
F10B B3 F10C F10A 26(4) . . . . ?
F9C B3 F10C F10A -54(5) . . . . ?
F11C B3 F10C F10A 71(5) . . . . ?
F9A B3 F10C F10A -59(5) . . . . ?
F11B B3 F10C F10A 116(4) . . . . ?
F12C B3 F10C F10A 180(4) . . . . ?
F11A B3 F10C F10A 91(5) . . . . ?
F12A B3 F10C F10A -159(4) . . . . ?
F9B B3 F10C F10A -36(5) . . . . ?
F12B B3 F10C F10B -167(3) . . . . ?
F10A B3 F10C F10B -26(4) . . . . ?
F9C B3 F10C F10B -80(3) . . . . ?
F11C B3 F10C F10B 45(3) . . . . ?
F9A B3 F10C F10B -85(3) . . . . ?
F11B B3 F10C F10B 90(3) . . . . ?
F12C B3 F10C F10B 154(3) . . . . ?
F11A B3 F10C F10B 65(3) . . . . ?
F12A B3 F10C F10B 175(3) . . . . ?
F9B B3 F10C F10B -62(3) . . . . ?
F10B B3 F10C F12B 167(3) . . . . ?
F10A B3 F10C F12B 141(5) . . . . ?
F9C B3 F10C F12B 87(3) . . . . ?
F11C B3 F10C F12B -148(3) . . . . ?
F9A B3 F10C F12B 82(3) . . . . ?
F11B B3 F10C F12B -103(3) . . . . ?
F12C B3 F10C F12B -39(2) . . . . ?
F11A B3 F10C F12B -128(3) . . . . ?
F12A B3 F10C F12B -18(2) . . . . ?
F9B B3 F10C F12B 105(3) . . . . ?
F12A F12B F10C F10A 112(9) . . . . ?
F12C F12B F10C F10A 100(6) . . . . ?
B3 F12B F10C F10A 39(5) . . . . ?
F12A F12B F10C F10B 85(9) . . . . ?
F12C F12B F10C F10B 73(4) . . . . ?
B3 F12B F10C F10B 12(3) . . . . ?
F12A F12B F10C B3 73(8) . . . . ?
F12C F12B F10C B3 61(3) . . . . ?
B3 F11A F11C F11B 37(17) . . . . ?
F11B F11A F11C B3 -37(17) . . . . ?
F11B F11A F11C F10B -8(23) . . . . ?
B3 F11A F11C F10B 29(7) . . . . ?
B3 F11B F11C F11A -141(18) . . . . ?
F12C F11B F11C F11A -144(19) . . . . ?
F11A F11B F11C B3 141(18) . . . . ?
F12C F11B F11C B3 -4(4) . . . . ?
F11A F11B F11C F10B 174(18) . . . . ?
B3 F11B F11C F10B 33(2) . . . . ?
F12C F11B F11C F10B 30(5) . . . . ?
F12B B3 F11C F11A 38(10) . . . . ?
F10B B3 F11C F11A 153(7) . . . . ?
F10A B3 F11C F11A 143(7) . . . . ?
F9C B3 F11C F11A -116(7) . . . . ?
F9A B3 F11C F11A -100(7) . . . . ?
F11B B3 F11C F11A 13(7) . . . . ?
F12C B3 F11C F11A 16(7) . . . . ?
F10C B3 F11C F11A 120(7) . . . . ?
F12A B3 F11C F11A 17(8) . . . . ?
F9B B3 F11C F11A -101(7) . . . . ?
F12B B3 F11C F11B 25(7) . . . . ?
F10B B3 F11C F11B 140(3) . . . . ?
F10A B3 F11C F11B 130(3) . . . . ?
F9C B3 F11C F11B -128(3) . . . . ?
F9A B3 F11C F11B -113(3) . . . . ?
F12C B3 F11C F11B 3(3) . . . . ?
F10C B3 F11C F11B 107(3) . . . . ?
F11A B3 F11C F11B -13(7) . . . . ?
F12A B3 F11C F11B 4(4) . . . . ?
F9B B3 F11C F11B -114(3) . . . . ?
F12B B3 F11C F10B -115(6) . . . . ?
F10A B3 F11C F10B -10(2) . . . . ?
F9C B3 F11C F10B 92(3) . . . . ?
F9A B3 F11C F10B 107(3) . . . . ?
F11B B3 F11C F10B -140(3) . . . . ?
F12C B3 F11C F10B -137(2) . . . . ?
F10C B3 F11C F10B -33(2) . . . . ?
F11A B3 F11C F10B -153(7) . . . . ?
F12A B3 F11C F10B -136(3) . . . . ?
F9B B3 F11C F10B 107(2) . . . . ?
F10A F10B F11C F11A -10(12) . . . . ?
F10C F10B F11C F11A 7(10) . . . . ?
B3 F10B F11C F11A -38(9) . . . . ?
F10A F10B F11C F11B -13(7) . . . . ?
F10C F10B F11C F11B 4(4) . . . . ?
B3 F10B F11C F11B -41(3) . . . . ?
F10A F10B F11C B3 27(6) . . . . ?
F10C F10B F11C B3 45(3) . . . . ?
B3 F12A F12C F12B 25(9) . . . . ?
F12B F12A F12C B3 -25(9) . . . . ?
F12B F12A F12C F11B -26(15) . . . . ?
B3 F12A F12C F11B -1(7) . . . . ?
B3 F12B F12C F12A -150(11) . . . . ?
F10C F12B F12C F12A 158(11) . . . . ?
F12A F12B F12C B3 150(11) . . . . ?
F10C F12B F12C B3 -52(2) . . . . ?
F12A F12B F12C F11B 162(10) . . . . ?
B3 F12B F12C F11B 12(3) . . . . ?
F10C F12B F12C F11B -40(4) . . . . ?
F12B B3 F12C F12A 14(5) . . . . ?
F10B B3 F12C F12A 97(5) . . . . ?
F10A B3 F12C F12A 68(5) . . . . ?
F9C B3 F12C F12A -53(5) . . . . ?
F11C B3 F12C F12A 179(5) . . . . ?
F9A B3 F12C F12A -66(5) . . . . ?
F11B B3 F12C F12A -179(5) . . . . ?
F10C B3 F12C F12A 68(5) . . . . ?
F11A B3 F12C F12A -176(5) . . . . ?
F9B B3 F12C F12A -86(5) . . . . ?
F10B B3 F12C F12B 83(4) . . . . ?
F10A B3 F12C F12B 54(3) . . . . ?
F9C B3 F12C F12B -67(4) . . . . ?
F11C B3 F12C F12B 165(3) . . . . ?
F9A B3 F12C F12B -79(4) . . . . ?
F11B B3 F12C F12B 167(3) . . . . ?
F10C B3 F12C F12B 54(3) . . . . ?
F11A B3 F12C F12B 170(3) . . . . ?
F12A B3 F12C F12B -14(5) . . . . ?
F9B B3 F12C F12B -99(3) . . . . ?
F12B B3 F12C F11B -167(3) . . . . ?
F10B B3 F12C F11B -84(4) . . . . ?
F10A B3 F12C F11B -113(3) . . . . ?
F9C B3 F12C F11B 126(3) . . . . ?
F11C B3 F12C F11B -2(2) . . . . ?
F9A B3 F12C F11B 113(3) . . . . ?
F10C B3 F12C F11B -113(2) . . . . ?
F11A B3 F12C F11B 3(3) . . . . ?
F12A B3 F12C F11B 179(5) . . . . ?
F9B B3 F12C F11B 93(2) . . . . ?
F11A F11B F12C F12A -11(16) . . . . ?
F11C F11B F12C F12A 5(10) . . . . ?
B3 F11B F12C F12A 1(8) . . . . ?
F11A F11B F12C F12B -24(13) . . . . ?
F11C F11B F12C F12B -8(6) . . . . ?
B3 F11B F12C F12B -12(3) . . . . ?
F11A F11B F12C B3 -13(11) . . . . ?
F11C F11B F12C B3 4(4) . . . . ?
